data_7052082
loop_
_publ_author_name
'Petr \<Sim\%unek'
'Mark\'eta Svobodov\'a'
'Valerio Bertolasi'
'Loretta Pretto'
'Anton\'in Ly\<cka'
'Vladim\'ir Mach\'a\<cek'

_publ_section_title
;
 Structure and tautomerism of azo coupling products from
 N-alkylenaminones derived from acetylacetone and benzoylacetone in
 solid phase and in solution
;
_journal_issue 3
_journal_name_full 'New Journal of Chemistry'
_journal_page_first 429
_journal_paper_doi 10.1039/b613346k
_journal_volume 31
_journal_year 2007
_chemical_formula_moiety 'C18 H19 N3 O'
_chemical_formula_sum 'C18 H19 N3 O'
_chemical_formula_weight 293.36
_chemical_name_systematic
;
?
;
_space_group_IT_number 2
_symmetry_cell_setting triclinic
_symmetry_space_group_name_Hall '-P 1'
_symmetry_space_group_name_H-M 'P -1'
_atom_sites_solution_hydrogens difmap
_atom_sites_solution_primary direct
_atom_sites_solution_secondary difmap
_audit_creation_method SHELXL-97
_cell_angle_alpha 67.932(1)
_cell_angle_beta 76.578(1)
_cell_angle_gamma 71.720(1)
_cell_formula_units_Z 2
_cell_length_a 8.1028(2)
_cell_length_b 10.4312(2)
_cell_length_c 10.4731(2)
_cell_measurement_reflns_used 10832
_cell_measurement_temperature 150
_cell_measurement_theta_max 30.00
_cell_measurement_theta_min 2.67
_cell_volume 772.36(3)
_computing_cell_refinement 'Denzo SMN (Otwinowski & Minor, 1997)'
_computing_data_collection 'COLLECT (Nonius, 1997)'
_computing_data_reduction 'Denzo SMN (Otwinowski & Minor, 1997)'
_computing_molecular_graphics 'ORTEPIII (Burnett & Johnson, 1996)'
_computing_publication_material
;
SHELXL-97 (Sheldrick, 1997), PARST (Nardelli, 1995)
;
_computing_structure_refinement 'SHELXL-97 (Sheldrick, 1997)'
_computing_structure_solution 'SIR97 (Altomare et al., 1999)'
_diffrn_ambient_temperature 150
_diffrn_measured_fraction_theta_full 0.992
_diffrn_measured_fraction_theta_max 0.992
_diffrn_measurement_device_type 'Nonius Kappa CCD'
_diffrn_measurement_method '\f scans and \w scans'
_diffrn_radiation_monochromator graphite
_diffrn_radiation_source 'fine-focus sealed tube'
_diffrn_radiation_type MoK\a
_diffrn_radiation_wavelength 0.71073
_diffrn_reflns_av_R_equivalents 0.0290
_diffrn_reflns_av_sigmaI/netI 0.0320
_diffrn_reflns_limit_h_max 11
_diffrn_reflns_limit_h_min -11
_diffrn_reflns_limit_k_max 14
_diffrn_reflns_limit_k_min -14
_diffrn_reflns_limit_l_max 14
_diffrn_reflns_limit_l_min -14
_diffrn_reflns_number 15532
_diffrn_reflns_theta_full 29.99
_diffrn_reflns_theta_max 30.00
_diffrn_reflns_theta_min 2.67
_exptl_absorpt_coefficient_mu 0.080
_exptl_absorpt_correction_type none
_exptl_crystal_colour yellow
_exptl_crystal_density_diffrn 1.261
_exptl_crystal_density_method 'not measured'
_exptl_crystal_description irregular
_exptl_crystal_F_000 312
_exptl_crystal_size_max 0.40
_exptl_crystal_size_mid 0.32
_exptl_crystal_size_min 0.18
_refine_diff_density_max 0.241
_refine_diff_density_min -0.197
_refine_diff_density_rms 0.041
_refine_ls_extinction_method none
_refine_ls_goodness_of_fit_ref 1.052
_refine_ls_hydrogen_treatment refall
_refine_ls_matrix_type full
_refine_ls_number_parameters 278
_refine_ls_number_reflns 4472
_refine_ls_number_restraints 0
_refine_ls_restrained_S_all 1.052
_refine_ls_R_factor_all 0.0555
_refine_ls_R_factor_gt 0.0432
_refine_ls_shift/su_max 0.001
_refine_ls_shift/su_mean 0.000
_refine_ls_structure_factor_coef Fsqd
_refine_ls_weighting_details 'calc w=1/[\s^2^(Fo^2^)+(0.0662P)^2^+0.1076P] where P=(Fo^2^+2Fc^2^)/3'
_refine_ls_weighting_scheme calc
_refine_ls_wR_factor_gt 0.1144
_refine_ls_wR_factor_ref 0.1242
_reflns_number_gt 3588
_reflns_number_total 4472
_reflns_threshold_expression I>2sigma(I)
_cod_data_source_file b613346k.txt
_cod_data_source_block (4)
_cod_depositor_comments
;
The following automatic conversions were performed:
'_symmetry_cell_setting' value 'Triclinic' changed to 'triclinic'
according to '/home/saulius/struct/CIF-dictionaries/cif_core.dic'
dictionary named 'cif_core.dic' version 2.4.1 from 2010-06-29.

Automatic conversion script
Id: cif_fix_enum 1527 2010-12-29 10:47:43Z saulius 
;
_cod_database_code 7052082

loop_
_symmetry_equiv_pos_as_xyz
'x, y, z'
'-x, -y, -z'

loop_
_atom_site_label
_atom_site_type_symbol
_atom_site_fract_x
_atom_site_fract_y
_atom_site_fract_z
_atom_site_U_iso_or_equiv
_atom_site_adp_type
_atom_site_occupancy
_atom_site_symmetry_multiplicity
_atom_site_calc_flag
_atom_site_refinement_flags
_atom_site_disorder_assembly
_atom_site_disorder_group
O1 O 0.69519(10) 0.26911(8) 0.58162(8) 0.03588(19) Uani 1 1 d . . .
N1 N 0.35137(10) 0.45789(9) 0.92005(8) 0.02396(17) Uani 1 1 d . . .
H1 H 0.361(9) 0.559(8) 0.889(8) 0.029 Uiso 0.173(19) 1 d P . .
N2 N 0.43470(10) 0.35601(8) 0.87104(8) 0.02433(17) Uani 1 1 d . . .
N3 N 0.49160(10) 0.63170(8) 0.70907(8) 0.02442(17) Uani 1 1 d . . .
H3 H 0.415(2) 0.6076(16) 0.7915(17) 0.029 Uiso 0.827(19) 1 d P . .
C1 C 0.54559(11) 0.38462(10) 0.74809(9) 0.02340(18) Uani 1 1 d . . .
C2 C 0.57982(11) 0.52115(10) 0.66871(9) 0.02333(19) Uani 1 1 d . . .
C3 C 0.61639(12) 0.26160(10) 0.69891(10) 0.0276(2) Uani 1 1 d . . .
C4 C 0.71543(13) 0.54259(11) 0.54256(10) 0.0289(2) Uani 1 1 d . . .
C5 C 0.5843(2) 0.11890(13) 0.79445(14) 0.0428(3) Uani 1 1 d . . .
C6 C 0.23225(11) 0.41813(10) 1.04272(9) 0.02406(19) Uani 1 1 d . . .
C7 C 0.14635(13) 0.52292(11) 1.10403(10) 0.0282(2) Uani 1 1 d . . .
C8 C 0.02045(14) 0.49547(12) 1.21978(10) 0.0326(2) Uani 1 1 d . . .
C9 C -0.02038(13) 0.36396(12) 1.27443(10) 0.0335(2) Uani 1 1 d . . .
C10 C 0.06572(14) 0.25933(12) 1.21334(11) 0.0349(2) Uani 1 1 d . . .
C11 C 0.19193(13) 0.28518(11) 1.09753(10) 0.0306(2) Uani 1 1 d . . .
C12 C 0.51027(13) 0.77809(10) 0.63813(11) 0.0288(2) Uani 1 1 d . . .
C13 C 0.35571(13) 0.88314(10) 0.68535(10) 0.0274(2) Uani 1 1 d . . .
C14 C 0.32610(14) 0.88391(12) 0.82146(11) 0.0346(2) Uani 1 1 d . . .
C15 C 0.18576(16) 0.98464(14) 0.86206(13) 0.0419(3) Uani 1 1 d . . .
C16 C 0.07526(16) 1.08445(13) 0.76687(14) 0.0423(3) Uani 1 1 d . . .
C17 C 0.10258(16) 1.08282(12) 0.63234(13) 0.0418(3) Uani 1 1 d . . .
C18 C 0.24206(14) 0.98193(12) 0.59206(11) 0.0343(2) Uani 1 1 d . . .
H41 H 0.6701(19) 0.5572(15) 0.4580(15) 0.046(4) Uiso 1 1 d . . .
H42 H 0.8148(18) 0.4570(15) 0.5527(14) 0.041(3) Uiso 1 1 d . . .
H43 H 0.761(2) 0.6289(16) 0.5272(15) 0.050(4) Uiso 1 1 d . . .
H51 H 0.463(3) 0.124(2) 0.793(2) 0.087(6) Uiso 1 1 d . . .
H52 H 0.661(2) 0.044(2) 0.7575(18) 0.073(5) Uiso 1 1 d . . .
H53 H 0.589(2) 0.0971(19) 0.8922(19) 0.069(5) Uiso 1 1 d . . .
H7 H 0.1745(18) 0.6181(15) 1.0630(14) 0.041(3) Uiso 1 1 d . . .
H8 H -0.0408(19) 0.5698(16) 1.2623(15) 0.045(4) Uiso 1 1 d . . .
H9 H -0.1142(18) 0.3472(15) 1.3551(14) 0.040(3) Uiso 1 1 d . . .
H10 H 0.0380(18) 0.1657(16) 1.2490(14) 0.045(4) Uiso 1 1 d . . .
H11 H 0.2532(19) 0.2126(16) 1.0505(15) 0.049(4) Uiso 1 1 d . . .
H121 H 0.6202(17) 0.7836(14) 0.6596(13) 0.036(3) Uiso 1 1 d . . .
H122 H 0.5186(17) 0.8003(14) 0.5361(14) 0.035(3) Uiso 1 1 d . . .
H14 H 0.4051(18) 0.8161(15) 0.8858(14) 0.040(3) Uiso 1 1 d . . .
H15 H 0.168(2) 0.9838(17) 0.9579(16) 0.055(4) Uiso 1 1 d . . .
H16 H -0.022(2) 1.1576(17) 0.7959(16) 0.052(4) Uiso 1 1 d . . .
H17 H 0.021(2) 1.1493(18) 0.5688(17) 0.060(4) Uiso 1 1 d . . .
H18 H 0.2584(18) 0.9801(15) 0.4964(15) 0.044(4) Uiso 1 1 d . . .

loop_
_atom_site_aniso_label
_atom_site_aniso_U_11
_atom_site_aniso_U_22
_atom_site_aniso_U_33
_atom_site_aniso_U_23
_atom_site_aniso_U_13
_atom_site_aniso_U_12
O1 0.0404(4) 0.0337(4) 0.0303(4) -0.0152(3) 0.0038(3) -0.0053(3)
N1 0.0230(4) 0.0253(4) 0.0215(4) -0.0068(3) 0.0002(3) -0.0066(3)
N2 0.0242(4) 0.0257(4) 0.0214(4) -0.0071(3) -0.0016(3) -0.0057(3)
N3 0.0244(4) 0.0233(4) 0.0233(4) -0.0060(3) 0.0008(3) -0.0077(3)
C1 0.0221(4) 0.0247(4) 0.0214(4) -0.0073(3) -0.0017(3) -0.0044(3)
C2 0.0208(4) 0.0274(4) 0.0213(4) -0.0076(3) -0.0027(3) -0.0059(3)
C3 0.0263(4) 0.0269(5) 0.0275(4) -0.0093(4) -0.0032(3) -0.0034(4)
C4 0.0258(5) 0.0322(5) 0.0254(4) -0.0091(4) 0.0037(3) -0.0083(4)
C5 0.0573(8) 0.0272(5) 0.0394(6) -0.0120(5) 0.0061(5) -0.0122(5)
C6 0.0223(4) 0.0275(4) 0.0192(4) -0.0048(3) -0.0018(3) -0.0062(3)
C7 0.0279(5) 0.0314(5) 0.0249(4) -0.0099(4) -0.0008(3) -0.0081(4)
C8 0.0289(5) 0.0425(6) 0.0249(5) -0.0137(4) 0.0003(4) -0.0063(4)
C9 0.0267(5) 0.0449(6) 0.0215(4) -0.0049(4) 0.0009(3) -0.0095(4)
C10 0.0334(5) 0.0339(5) 0.0299(5) -0.0012(4) 0.0008(4) -0.0132(4)
C11 0.0306(5) 0.0278(5) 0.0281(5) -0.0055(4) 0.0008(4) -0.0081(4)
C12 0.0297(5) 0.0247(4) 0.0295(5) -0.0075(4) 0.0045(4) -0.0111(4)
C13 0.0280(4) 0.0233(4) 0.0306(5) -0.0076(4) 0.0017(3) -0.0113(3)
C14 0.0315(5) 0.0389(6) 0.0335(5) -0.0138(4) -0.0032(4) -0.0074(4)
C15 0.0375(6) 0.0507(7) 0.0430(6) -0.0264(5) 0.0026(5) -0.0107(5)
C16 0.0344(5) 0.0317(5) 0.0579(7) -0.0186(5) 0.0049(5) -0.0076(4)
C17 0.0370(6) 0.0296(5) 0.0436(6) -0.0004(5) -0.0017(5) -0.0048(4)
C18 0.0359(5) 0.0307(5) 0.0293(5) -0.0026(4) 0.0002(4) -0.0111(4)

loop_
_atom_type_symbol
_atom_type_description
_atom_type_scat_dispersion_real
_atom_type_scat_dispersion_imag
_atom_type_scat_source
C C 0.0033 0.0016 'International Tables Vol C Tables 4.2.6.8 and 6.1.1.4'
H H 0.0000 0.0000 'International Tables Vol C Tables 4.2.6.8 and 6.1.1.4'
N N 0.0061 0.0033 'International Tables Vol C Tables 4.2.6.8 and 6.1.1.4'
O O 0.0106 0.0060 'International Tables Vol C Tables 4.2.6.8 and 6.1.1.4'

loop_
_geom_angle_atom_site_label_1
_geom_angle_atom_site_label_2
_geom_angle_atom_site_label_3
_geom_angle
_geom_angle_site_symmetry_1
_geom_angle_site_symmetry_3
_geom_angle_publ_flag
N2 N1 C6 114.32(8) . . ?
N2 N1 H1 130(4) . . ?
C6 N1 H1 115(4) . . ?
N1 N2 C1 119.18(8) . . ?
C2 N3 C12 125.18(8) . . ?
C2 N3 H3 112.9(9) . . ?
C12 N3 H3 121.9(9) . . ?
N2 C1 C2 125.11(8) . . ?
N2 C1 C3 112.54(8) . . ?
C2 C1 C3 122.17(8) . . ?
N3 C2 C1 118.75(8) . . ?
N3 C2 C4 118.67(8) . . ?
C1 C2 C4 122.56(8) . . ?
O1 C3 C1 123.44(9) . . ?
O1 C3 C5 118.09(9) . . ?
C1 C3 C5 118.41(9) . . ?
C2 C4 H41 112.5(8) . . ?
C2 C4 H42 110.7(8) . . ?
H41 C4 H42 105.4(11) . . ?
C2 C4 H43 110.6(8) . . ?
H41 C4 H43 108.3(12) . . ?
H42 C4 H43 109.1(12) . . ?
C3 C5 H51 106.3(12) . . ?
C3 C5 H52 108.8(11) . . ?
H51 C5 H52 109.4(16) . . ?
C3 C5 H53 115.9(11) . . ?
H51 C5 H53 102.9(15) . . ?
H52 C5 H53 113.0(14) . . ?
C7 C6 C11 119.87(9) . . ?
C7 C6 N1 116.34(8) . . ?
C11 C6 N1 123.68(9) . . ?
C6 C7 C8 120.01(9) . . ?
C6 C7 H7 119.2(8) . . ?
C8 C7 H7 120.8(8) . . ?
C9 C8 C7 120.39(10) . . ?
C9 C8 H8 119.7(8) . . ?
C7 C8 H8 119.9(9) . . ?
C8 C9 C10 119.55(9) . . ?
C8 C9 H9 119.5(8) . . ?
C10 C9 H9 121.0(8) . . ?
C9 C10 C11 120.73(10) . . ?
C9 C10 H10 121.3(8) . . ?
C11 C10 H10 118.0(8) . . ?
C10 C11 C6 119.44(10) . . ?
C10 C11 H11 122.1(9) . . ?
C6 C11 H11 118.4(8) . . ?
N3 C12 C13 110.67(7) . . ?
N3 C12 H121 108.2(8) . . ?
C13 C12 H121 110.3(7) . . ?
N3 C12 H122 109.0(7) . . ?
C13 C12 H122 109.7(7) . . ?
H121 C12 H122 109.0(11) . . ?
C18 C13 C14 119.24(10) . . ?
C18 C13 C12 119.94(9) . . ?
C14 C13 C12 120.81(9) . . ?
C13 C14 C15 120.00(10) . . ?
C13 C14 H14 119.3(8) . . ?
C15 C14 H14 120.7(8) . . ?
C16 C15 C14 120.07(11) . . ?
C16 C15 H15 121.4(9) . . ?
C14 C15 H15 118.6(9) . . ?
C17 C16 C15 120.14(11) . . ?
C17 C16 H16 120.4(9) . . ?
C15 C16 H16 119.4(9) . . ?
C16 C17 C18 119.77(11) . . ?
C16 C17 H17 119.3(10) . . ?
C18 C17 H17 120.9(10) . . ?
C17 C18 C13 120.76(10) . . ?
C17 C18 H18 119.0(8) . . ?
C13 C18 H18 120.2(8) . . ?

loop_
_geom_bond_atom_site_label_1
_geom_bond_atom_site_label_2
_geom_bond_distance
_geom_bond_site_symmetry_2
_geom_bond_publ_flag
O1 C3 1.2319(12) . ?
N1 N2 1.2835(11) . ?
N1 C6 1.4245(11) . ?
N1 H1 1.00(8) . ?
N2 C1 1.3773(11) . ?
N3 C2 1.3147(12) . ?
N3 C12 1.4652(12) . ?
N3 H3 0.936(17) . ?
C1 C2 1.4309(13) . ?
C1 C3 1.4624(13) . ?
C2 C4 1.5037(13) . ?
C3 C5 1.5123(15) . ?
C4 H41 0.978(15) . ?
C4 H42 0.987(14) . ?
C4 H43 1.023(16) . ?
C5 H51 0.97(2) . ?
C5 H52 0.977(19) . ?
C5 H53 0.970(18) . ?
C6 C7 1.3908(13) . ?
C6 C11 1.3994(14) . ?
C7 C8 1.3930(13) . ?
C7 H7 0.999(14) . ?
C8 C9 1.3877(16) . ?
C8 H8 0.981(14) . ?
C9 C10 1.3881(16) . ?
C9 H9 0.998(14) . ?
C10 C11 1.3932(14) . ?
C10 H10 0.984(15) . ?
C11 H11 0.997(15) . ?
C12 C13 1.5075(13) . ?
C12 H121 0.991(13) . ?
C12 H122 0.996(13) . ?
C13 C18 1.3894(15) . ?
C13 C14 1.3922(15) . ?
C14 C15 1.3927(16) . ?
C14 H14 0.961(14) . ?
C15 C16 1.3890(19) . ?
C15 H15 0.977(16) . ?
C16 C17 1.3803(19) . ?
C16 H16 0.989(16) . ?
C17 C18 1.3889(16) . ?
C17 H17 0.963(17) . ?
C18 H18 0.986(14) . ?
